data_1547276
loop_
_publ_author_name
'Ryosuke Sinmyo'
'Elena Bykova'
'Sergey V. Ovsyannikov'
'Catherine McCammon'
'Ilya Kupenko'
'Leyla Ismailova'
'Leonid Dubrovinsky'

_publ_section_title
;
 Discovery of Fe7O9: a new iron oxide with a complex monoclinic structure
;
_journal_name_full 'Scientific Reports'
_journal_page_first 32852
_journal_paper_doi 10.1038/srep32852
_journal_volume 6
_journal_year 2016
_chemical_formula_sum 'Fe7 O9'
_chemical_formula_weight 534.91
_space_group_IT_number 12
_symmetry_cell_setting monoclinic
_symmetry_Int_Tables_number 12
_symmetry_space_group_name_Hall '-C 2y'
_symmetry_space_group_name_H-M 'C 1 2/m 1'
_cell_angle_alpha 90.
_cell_angle_beta 101.69(2)
_cell_angle_gamma 90.
_cell_formula_units_Z 2
_cell_length_a 9.696(2)
_cell_length_b 2.8947(6)
_cell_length_c 11.428(3)
_cell_volume 314.10(13)
_diffrn_ambient_temperature 293
_diffrn_radiation_probe x-ray
_diffrn_radiation_type MoK\a
_diffrn_radiation_wavelength 0.71069
_exptl_absorpt_coefficient_mu 15.742
_exptl_crystal_density_diffrn 5.656
_exptl_crystal_F_000 508
_refine_ls_goodness_of_fit_ref 1.187
_refine_ls_number_reflns 624
_refine_ls_R_factor_all 0.0345
_refine_ls_R_factor_gt 0.0339
_refine_ls_wR_factor_gt 0.0898
_refine_ls_wR_factor_ref 0.0907
_cod_data_source_file Sci-Rep-2016-6-32852-1.cif
_cod_data_source_block Fe7O9
_cod_original_sg_symbol_H-M 'C 2/m'
_cod_database_code 1547276

loop_
_space_group_symop_id
_space_group_symop_operation_xyz
1 x,y,z
2 -x,y,-z
3 -x,-y,-z
4 x,-y,z
5 1/2+x,1/2+y,z
6 1/2-x,1/2+y,-z
7 1/2-x,1/2-y,-z
8 1/2+x,1/2-y,z

loop_
_atom_site_label
_atom_site_type_symbol
_atom_site_thermal_displace_type
_atom_site_fract_x
_atom_site_fract_y
_atom_site_fract_z
_atom_site_occupancy
_atom_site_U_iso_or_equiv
_atom_site_calc_flag
_atom_site_refinement_flags
_atom_site_disorder_assembly
_atom_site_disorder_group
Fe1 Fe Uiso 0.50000 0.00000 0.50000 1.000 0.0080(4) . . . .
Fe2 Fe Uiso 0.27286(11) 0.00000 0.63323(9) 1.000 0.0079(3) . . . .
Fe3 Fe Uiso 0.35412(10) 0.00000 0.93362(9) 1.000 0.0073(3) . . . .
Fe4 Fe Uiso 0.06979(10) 0.00000 0.78819(11) 1.000 0.0104(3) . . . .
O1 O Uiso 0.4131(5) 0.00000 0.7794(5) 1.000 0.0088(10) . . . .
O2 O Uiso 0.00000 0.00000 0.00000 1.000 0.0083(15) . . . .
O3 O Uiso 0.1300(6) 0.00000 0.4503(5) 1.000 0.0081(10) . . . .
O4 O Uiso 0.3663(5) 0.00000 0.3401(5) 1.000 0.0075(11) . . . .
O5 O Uiso 0.2986(5) 0.00000 0.1005(5) 1.000 0.0074(10) . . . .

loop_
_geom_angle_atom_site_label_1
_geom_angle_atom_site_label_2
_geom_angle_atom_site_label_3
_geom_angle
_geom_angle_site_symmetry_1
_geom_angle_site_symmetry_2
_geom_angle_site_symmetry_3
_geom_angle_publ_flag
Fe2 Fe1 O4 93.34(15) . . . yes
Fe1 Fe1 Fe2 90.00(2) 1_545 . . yes
Fe1 Fe1 Fe2 90.00(2) 1_565 . . yes
Fe2 Fe1 Fe2 180.00 . . 2_656 yes
Fe2 Fe1 O4 86.66(15) . . 2_656 yes
Fe2 Fe1 O3 135.04(12) . . 5_545 yes
Fe2 Fe1 O3 135.04(12) . . 5_555 yes
Fe2 Fe1 O3 44.96(12) . . 6_546 yes
Fe2 Fe1 O3 44.96(12) . . 6_556 yes
Fe1 Fe1 O4 90.00(2) 1_545 . . yes
Fe1 Fe1 O4 90.00(2) 1_565 . . yes
Fe2 Fe1 O4 86.66(15) 2_656 . . yes
O4 Fe1 O4 180.00 . . 2_656 yes
O3 Fe1 O4 93.83(19) 5_545 . . yes
O3 Fe1 O4 93.83(19) 5_555 . . yes
O3 Fe1 O4 86.17(19) 6_546 . . yes
O3 Fe1 O4 86.17(19) 6_556 . . yes
Fe1 Fe1 Fe1 180.00 1_545 . 1_565 yes
Fe1 Fe1 Fe2 90.00(2) 1_545 . 2_656 yes
Fe1 Fe1 O4 90.00(2) 1_545 . 2_656 yes
Fe1 Fe1 O3 45.71(12) 1_545 . 5_545 yes
Fe1 Fe1 O3 134.29(12) 1_545 . 5_555 yes
Fe1 Fe1 O3 45.71(12) 1_545 . 6_546 yes
Fe1 Fe1 O3 134.29(12) 1_545 . 6_556 yes
Fe1 Fe1 Fe2 90.00(2) 1_565 . 2_656 yes
Fe1 Fe1 O4 90.00(2) 1_565 . 2_656 yes
Fe1 Fe1 O3 134.29(12) 1_565 . 5_545 yes
Fe1 Fe1 O3 45.71(12) 1_565 . 5_555 yes
Fe1 Fe1 O3 134.29(12) 1_565 . 6_546 yes
Fe1 Fe1 O3 45.71(12) 1_565 . 6_556 yes
Fe2 Fe1 O4 93.34(15) 2_656 . 2_656 yes
Fe2 Fe1 O3 44.96(12) 2_656 . 5_545 yes
Fe2 Fe1 O3 44.96(12) 2_656 . 5_555 yes
Fe2 Fe1 O3 135.04(12) 2_656 . 6_546 yes
Fe2 Fe1 O3 135.04(12) 2_656 . 6_556 yes
O3 Fe1 O4 86.17(19) 5_545 . 2_656 yes
O3 Fe1 O4 86.17(19) 5_555 . 2_656 yes
O3 Fe1 O4 93.83(19) 6_546 . 2_656 yes
O3 Fe1 O4 93.83(19) 6_556 . 2_656 yes
O3 Fe1 O3 88.58(16) 5_545 . 5_555 yes
O3 Fe1 O3 91.42(16) 5_545 . 6_546 yes
O3 Fe1 O3 180.00 5_545 . 6_556 yes
O3 Fe1 O3 180.00 5_555 . 6_546 yes
O3 Fe1 O3 91.42(16) 5_555 . 6_556 yes
O3 Fe1 O3 88.58(16) 6_546 . 6_556 yes
Fe1 Fe2 Fe4 174.02(5) . . . yes
Fe1 Fe2 O1 88.72(16) . . . yes
Fe1 Fe2 O3 84.46(15) . . . yes
Fe1 Fe2 Fe2 90.00(4) . . 1_545 yes
Fe1 Fe2 Fe2 90.00(4) . . 1_565 yes
Fe1 Fe2 O3 45.22(12) . . 6_546 yes
Fe1 Fe2 O4 131.94(12) . . 6_546 yes
Fe1 Fe2 O3 45.22(12) . . 6_556 yes
Fe1 Fe2 O4 131.94(12) . . 6_556 yes
Fe4 Fe2 O1 85.29(16) . . . yes
Fe4 Fe2 O3 101.53(16) . . . yes
Fe2 Fe2 Fe4 90.00(4) 1_545 . . yes
Fe2 Fe2 Fe4 90.00(4) 1_565 . . yes
Fe4 Fe2 O3 135.39(12) . . 6_546 yes
Fe4 Fe2 O4 50.13(13) . . 6_546 yes
Fe4 Fe2 O3 135.39(12) . . 6_556 yes
Fe4 Fe2 O4 50.13(13) . . 6_556 yes
O1 Fe2 O3 173.2(2) . . . yes
Fe2 Fe2 O1 90.00(4) 1_545 . . yes
Fe2 Fe2 O1 90.00(4) 1_565 . . yes
O1 Fe2 O3 95.3(2) . . 6_546 yes
O1 Fe2 O4 104.00(19) . . 6_546 yes
O1 Fe2 O3 95.3(2) . . 6_556 yes
O1 Fe2 O4 104.00(19) . . 6_556 yes
Fe2 Fe2 O3 90.00(3) 1_545 . . yes
Fe2 Fe2 O3 90.00(3) 1_565 . . yes
O3 Fe2 O3 79.86(19) . . 6_546 yes
O3 Fe2 O4 80.71(19) . . 6_546 yes
O3 Fe2 O3 79.86(19) . . 6_556 yes
O3 Fe2 O4 80.71(19) . . 6_556 yes
Fe2 Fe2 Fe2 180.00 1_545 . 1_565 yes
Fe2 Fe2 O3 45.46(12) 1_545 . 6_546 yes
Fe2 Fe2 O4 44.90(10) 1_545 . 6_546 yes
Fe2 Fe2 O3 134.54(12) 1_545 . 6_556 yes
Fe2 Fe2 O4 135.10(11) 1_545 . 6_556 yes
Fe2 Fe2 O3 134.54(12) 1_565 . 6_546 yes
Fe2 Fe2 O4 135.10(11) 1_565 . 6_546 yes
Fe2 Fe2 O3 45.46(12) 1_565 . 6_556 yes
Fe2 Fe2 O4 44.90(10) 1_565 . 6_556 yes
O3 Fe2 O4 87.09(16) 6_546 . 6_546 yes
O3 Fe2 O3 89.09(17) 6_546 . 6_556 yes
O3 Fe2 O4 160.6(2) 6_546 . 6_556 yes
O3 Fe2 O4 160.6(2) 6_556 . 6_546 yes
O4 Fe2 O4 90.20(15) 6_546 . 6_556 yes
O3 Fe2 O4 87.09(16) 6_556 . 6_556 yes
Fe4 Fe3 O1 84.37(16) . . . yes
Fe3 Fe3 Fe4 90.00(3) 1_545 . . yes
Fe4 Fe3 O5 97.58(15) . . 1_556 yes
Fe3 Fe3 Fe4 90.00(3) 1_565 . . yes
Fe3 Fe3 Fe4 176.59(5) 2_657 . . yes
Fe4 Fe3 O2 135.21(3) . . 5_546 yes
Fe4 Fe3 O2 135.21(3) . . 5_556 yes
Fe4 Fe3 O5 47.85(12) . . 6_546 yes
Fe4 Fe3 O5 47.85(12) . . 6_556 yes
Fe3 Fe3 O1 90.00(3) 1_545 . . yes
O1 Fe3 O5 178.1(2) . . 1_556 yes
Fe3 Fe3 O1 90.00(3) 1_565 . . yes
Fe3 Fe3 O1 92.22(16) 2_657 . . yes
O1 Fe3 O2 91.58(11) . . 5_546 yes
O1 Fe3 O2 91.58(11) . . 5_556 yes
O1 Fe3 O5 99.21(19) . . 6_546 yes
O1 Fe3 O5 99.21(19) . . 6_556 yes
Fe3 Fe3 O5 90.00(3) 1_545 . 1_556 yes
Fe3 Fe3 Fe3 180.00 1_545 . 1_565 yes
Fe3 Fe3 Fe3 90.00(3) 1_545 . 2_657 yes
Fe3 Fe3 O2 45.31(3) 1_545 . 5_546 yes
Fe3 Fe3 O2 134.69(5) 1_545 . 5_556 yes
Fe3 Fe3 O5 45.11(10) 1_545 . 6_546 yes
Fe3 Fe3 O5 134.89(11) 1_545 . 6_556 yes
Fe3 Fe3 O5 90.00(3) 1_565 . 1_556 yes
Fe3 Fe3 O5 85.84(15) 2_657 . 1_556 yes
O2 Fe3 O5 87.04(11) 5_546 . 1_556 yes
O2 Fe3 O5 87.04(11) 5_556 . 1_556 yes
O5 Fe3 O5 82.16(19) 1_556 . 6_546 yes
O5 Fe3 O5 82.16(19) 1_556 . 6_556 yes
Fe3 Fe3 Fe3 90.00(3) 1_565 . 2_657 yes
Fe3 Fe3 O2 134.69(5) 1_565 . 5_546 yes
Fe3 Fe3 O2 45.31(3) 1_565 . 5_556 yes
Fe3 Fe3 O5 134.89(11) 1_565 . 6_546 yes
Fe3 Fe3 O5 45.11(10) 1_565 . 6_556 yes
Fe3 Fe3 O2 44.69(3) 2_657 . 5_546 yes
Fe3 Fe3 O2 44.69(3) 2_657 . 5_556 yes
Fe3 Fe3 O5 133.11(12) 2_657 . 6_546 yes
Fe3 Fe3 O5 133.11(12) 2_657 . 6_556 yes
O2 Fe3 O2 89.37(4) 5_546 . 5_556 yes
O2 Fe3 O5 89.40(11) 5_546 . 6_546 yes
O2 Fe3 O5 169.18(17) 5_546 . 6_556 yes
O2 Fe3 O5 169.18(17) 5_556 . 6_546 yes
O2 Fe3 O5 89.40(11) 5_556 . 6_556 yes
O5 Fe3 O5 89.78(15) 6_546 . 6_556 yes
Fe2 Fe4 Fe3 70.61(4) . . . yes
Fe2 Fe4 Fe4 90.00(4) . . 1_545 yes
Fe2 Fe4 Fe4 90.00(4) . . 1_565 yes
Fe2 Fe4 O1 123.24(14) . . 5_445 yes
Fe2 Fe4 O1 123.24(14) . . 5_455 yes
Fe2 Fe4 O4 44.55(10) . . 6_546 yes
Fe2 Fe4 O5 88.08(14) . . 6_546 yes
Fe2 Fe4 O4 44.55(10) . . 6_556 yes
Fe2 Fe4 O5 88.08(14) . . 6_556 yes
Fe3 Fe4 Fe4 90.00(4) . . 1_545 yes
Fe3 Fe4 Fe4 90.00(4) . . 1_565 yes
Fe3 Fe4 O1 128.51(13) . . 5_445 yes
Fe3 Fe4 O1 128.51(13) . . 5_455 yes
Fe3 Fe4 O4 91.04(14) . . 6_546 yes
Fe3 Fe4 O5 44.63(10) . . 6_546 yes
Fe3 Fe4 O4 91.04(14) . . 6_556 yes
Fe3 Fe4 O5 44.63(10) . . 6_556 yes
Fe4 Fe4 Fe4 180.00 1_545 . 1_565 yes
Fe4 Fe4 O1 46.06(10) 1_545 . 5_445 yes
Fe4 Fe4 O1 133.94(11) 1_545 . 5_455 yes
Fe4 Fe4 O4 49.65(10) 1_545 . 6_546 yes
Fe4 Fe4 O5 48.03(10) 1_545 . 6_546 yes
Fe4 Fe4 O4 130.35(10) 1_545 . 6_556 yes
Fe4 Fe4 O5 131.97(11) 1_545 . 6_556 yes
Fe4 Fe4 O1 133.94(11) 1_565 . 5_445 yes
Fe4 Fe4 O1 46.06(10) 1_565 . 5_455 yes
Fe4 Fe4 O4 130.35(10) 1_565 . 6_546 yes
Fe4 Fe4 O5 131.97(11) 1_565 . 6_546 yes
Fe4 Fe4 O4 49.65(10) 1_565 . 6_556 yes
Fe4 Fe4 O5 48.03(10) 1_565 . 6_556 yes
O1 Fe4 O1 87.87(14) 5_445 . 5_455 yes
O1 Fe4 O4 79.35(16) 5_445 . 6_546 yes
O1 Fe4 O5 84.33(16) 5_445 . 6_546 yes
O1 Fe4 O4 135.5(2) 5_445 . 6_556 yes
O1 Fe4 O5 146.0(2) 5_445 . 6_556 yes
O1 Fe4 O4 135.5(2) 5_455 . 6_546 yes
O1 Fe4 O5 146.0(2) 5_455 . 6_546 yes
O1 Fe4 O4 79.35(16) 5_455 . 6_556 yes
O1 Fe4 O5 84.33(16) 5_455 . 6_556 yes
O4 Fe4 O5 75.15(18) 6_546 . 6_546 yes
O4 Fe4 O4 80.71(13) 6_546 . 6_556 yes
O4 Fe4 O5 127.57(18) 6_546 . 6_556 yes
O4 Fe4 O5 127.57(18) 6_556 . 6_546 yes
O5 Fe4 O5 83.95(14) 6_546 . 6_556 yes
O4 Fe4 O5 75.15(18) 6_556 . 6_556 yes
Fe2 O1 Fe3 119.7(3) . . . yes
Fe2 O1 Fe4 114.9(2) . . 5_545 yes
Fe2 O1 Fe4 114.9(2) . . 5_555 yes
Fe3 O1 Fe4 107.4(2) . . 5_545 yes
Fe3 O1 Fe4 107.4(2) . . 5_555 yes
Fe4 O1 Fe4 87.87(19) 5_545 . 5_555 yes
Fe3 O2 Fe3 89.37(3) 5_444 . 5_454 yes
Fe3 O2 Fe3 90.63(3) 5_444 . 6_546 yes
Fe3 O2 Fe3 180.00 5_444 . 6_556 yes
Fe3 O2 Fe3 180.00 5_454 . 6_546 yes
Fe3 O2 Fe3 90.63(3) 5_454 . 6_556 yes
Fe3 O2 Fe3 89.37(3) 6_546 . 6_556 yes
Fe1 O3 Fe2 92.25(19) 5_445 . . yes
Fe1 O3 Fe2 92.25(19) 5_455 . . yes
Fe2 O3 Fe2 100.1(2) . . 6_546 yes
Fe2 O3 Fe2 100.1(2) . . 6_556 yes
Fe1 O3 Fe1 88.6(2) 5_445 . 5_455 yes
Fe1 O3 Fe2 89.82(5) 5_445 . 6_546 yes
Fe1 O3 Fe2 167.6(3) 5_445 . 6_556 yes
Fe1 O3 Fe2 167.6(3) 5_455 . 6_546 yes
Fe1 O3 Fe2 89.82(5) 5_455 . 6_556 yes
Fe2 O3 Fe2 89.1(2) 6_546 . 6_556 yes
Fe1 O4 Fe2 100.8(2) . . 6_546 yes
Fe1 O4 Fe4 112.45(18) . . 6_546 yes
Fe1 O4 Fe2 100.8(2) . . 6_556 yes
Fe1 O4 Fe4 112.45(18) . . 6_556 yes
Fe2 O4 Fe4 85.32(9) 6_546 . 6_546 yes
Fe2 O4 Fe2 90.2(2) 6_546 . 6_556 yes
Fe2 O4 Fe4 146.7(3) 6_546 . 6_556 yes
Fe2 O4 Fe4 146.7(3) 6_556 . 6_546 yes
Fe4 O4 Fe4 80.71(18) 6_546 . 6_556 yes
Fe2 O4 Fe4 85.32(9) 6_556 . 6_556 yes
Fe3 O5 Fe3 97.8(2) 1_554 . 6_546 yes
Fe3 O5 Fe4 107.88(19) 1_554 . 6_546 yes
Fe3 O5 Fe3 97.8(2) 1_554 . 6_556 yes
Fe3 O5 Fe4 107.88(19) 1_554 . 6_556 yes
Fe3 O5 Fe4 87.53(7) 6_546 . 6_546 yes
Fe3 O5 Fe3 89.8(2) 6_546 . 6_556 yes
Fe3 O5 Fe4 154.3(3) 6_546 . 6_556 yes
Fe3 O5 Fe4 154.3(3) 6_556 . 6_546 yes
Fe4 O5 Fe4 83.95(19) 6_546 . 6_556 yes
Fe3 O5 Fe4 87.53(7) 6_556 . 6_556 yes

loop_
_geom_bond_atom_site_label_1
_geom_bond_atom_site_label_2
_geom_bond_distance
_geom_bond_site_symmetry_1
_geom_bond_site_symmetry_2
_geom_bond_publ_flag
Fe1 Fe2 2.9202(13) . . yes
Fe1 O4 2.015(5) . . yes
Fe1 Fe1 2.8947(8) . 1_545 yes
Fe1 Fe1 2.8947(8) . 1_565 yes
Fe1 Fe2 2.9202(13) . 2_656 yes
Fe1 O4 2.015(6) . 2_656 yes
Fe1 O3 2.073(4) . 5_545 yes
Fe1 O3 2.073(4) . 5_555 yes
Fe1 O3 2.073(4) . 6_546 yes
Fe1 O3 2.073(4) . 6_556 yes
Fe2 Fe4 2.9027(17) . . yes
Fe2 O1 1.928(6) . . yes
Fe2 O3 2.262(6) . . yes
Fe2 Fe2 2.8947(8) . 1_545 yes
Fe2 Fe2 2.8947(8) . 1_565 yes
Fe2 O3 2.063(4) . 6_546 yes
Fe2 O4 2.043(4) . 6_546 yes
Fe2 O3 2.063(4) . 6_556 yes
Fe2 O4 2.043(4) . 6_556 yes
Fe3 Fe4 2.9165(17) . . yes
Fe3 O1 1.960(6) . . yes
Fe3 Fe3 2.8947(8) . 1_545 yes
Fe3 O5 2.084(6) . 1_556 yes
Fe3 Fe3 2.8947(8) . 1_565 yes
Fe3 Fe3 2.9267(16) . 2_657 yes
Fe3 O2 2.0582(9) . 5_546 yes
Fe3 O2 2.0582(9) . 5_556 yes
Fe3 O5 2.051(4) . 6_546 yes
Fe3 O5 2.051(4) . 6_556 yes
Fe4 Fe4 2.8947(8) . 1_545 yes
Fe4 Fe4 2.8947(8) . 1_565 yes
Fe4 O1 2.086(4) . 5_445 yes
Fe4 O1 2.086(4) . 5_455 yes
Fe4 O4 2.235(4) . 6_546 yes
Fe4 O5 2.164(4) . 6_546 yes
Fe4 O4 2.235(4) . 6_556 yes
Fe4 O5 2.164(4) . 6_556 yes

loop_
_geom_torsion_atom_site_label_1
_geom_torsion_atom_site_label_2
_geom_torsion_atom_site_label_3
_geom_torsion_atom_site_label_4
_geom_torsion
_geom_torsion_site_symmetry_1
_geom_torsion_site_symmetry_2
_geom_torsion_site_symmetry_3
_geom_torsion_site_symmetry_4
_geom_torsion_publ_flag
O4 Fe1 Fe2 O1 180.00(2) . . . . no
O4 Fe1 Fe2 O3 0.00(2) . . . . no
O1 Fe2 Fe4 Fe3 0.00(2) . . . . no
O3 Fe2 Fe4 Fe3 180.00(2) . . . . no
Fe1 Fe2 O1 Fe3 180.00(2) . . . . no
Fe4 Fe2 O1 Fe3 0.00(2) . . . . no
O1 Fe3 Fe4 Fe2 0.00(2) . . . . no
Fe4 Fe3 O1 Fe2 0.00(2) . . . . no
